data_2222207
loop_
_publ_author_name
'Wang, Hong-Xiao'
'Shang, Shi-Bin'
'Yin, Yan-Bai'
'Rao, Xiao-Ping'
'Xu, Xu'

_publ_section_title
;16-Isopropyl-5,9-dimethyltetracyclo[10.2.2.0^1,10^.0^4,9^]hexadec-15-ene-5,14-dicarboxylic
 acid ethanol hemisolvate
;
_journal_coeditor_code AT2806
_journal_issue 7
_journal_name_full 'Acta Crystallographica Section E'
_journal_page_first o1521
_journal_paper_doi 10.1107/S1600536809021059
_journal_volume 65
_journal_year 2009
_chemical_formula_iupac 'C23 H34 O4, 0.5C2 H6 O'
_chemical_formula_moiety 'C23 H34 O4, 0.5(C2 H6 O)'
_chemical_formula_sum 'C24 H37 O4.5'
_chemical_formula_weight 397.54
_chemical_melting_point 474
_chemical_name_systematic
;
16-Isopropyl-5,9-dimethyltetracyclo[10.2.2.0^1,10^.0^4,9^]hexadec-15-ene-
5,14-dicarboxylic acid ethanol hemisolvate
;
_space_group_IT_number 4
_symmetry_cell_setting monoclinic
_symmetry_space_group_name_Hall 'P 2yb'
_symmetry_space_group_name_H-M 'P 1 21 1'
_atom_sites_solution_hydrogens geom
_atom_sites_solution_primary direct
_atom_sites_solution_secondary difmap
_audit_creation_method SHELXL-97
_cell_angle_alpha 90.00
_cell_angle_beta 90.12(3)
_cell_angle_gamma 90.00
_cell_formula_units_Z 4
_cell_length_a 12.682(3)
_cell_length_b 12.476(3)
_cell_length_c 14.629(3)
_cell_measurement_reflns_used 25
_cell_measurement_temperature 293(2)
_cell_measurement_theta_max 12
_cell_measurement_theta_min 9
_cell_volume 2314.6(9)
_computing_cell_refinement 'CAD4 EXPRESS (Enraf--Nonius, 1989)'
_computing_data_collection 'CAD4 EXPRESS (Enraf--Nonius, 1989)'
_computing_data_reduction 'XCAD4 (Harms & Wocadlo, 1995)'
_computing_molecular_graphics 'SHELXTL (Sheldrick, 2008)'
_computing_publication_material 'SHELXTL (Sheldrick, 2008)'
_computing_structure_refinement 'SHELXL97 (Sheldrick, 2008)'
_computing_structure_solution 'SHELXS97 (Sheldrick, 2008)'
_diffrn_ambient_temperature 293(2)
_diffrn_measured_fraction_theta_full 1.000
_diffrn_measured_fraction_theta_max 1.000
_diffrn_measurement_device_type 'Enraf--Nonius CAD-4'
_diffrn_measurement_method \w/2\q
_diffrn_radiation_monochromator graphite
_diffrn_radiation_source 'fine-focus sealed tube'
_diffrn_radiation_type MoK\a
_diffrn_radiation_wavelength 0.71073
_diffrn_reflns_av_R_equivalents 0.0334
_diffrn_reflns_av_sigmaI/netI 0.0391
_diffrn_reflns_limit_h_max 15
_diffrn_reflns_limit_h_min 0
_diffrn_reflns_limit_k_max 14
_diffrn_reflns_limit_k_min 0
_diffrn_reflns_limit_l_max 17
_diffrn_reflns_limit_l_min -17
_diffrn_reflns_number 4620
_diffrn_reflns_theta_full 25.27
_diffrn_reflns_theta_max 25.27
_diffrn_reflns_theta_min 1.39
_diffrn_standards_decay_% 1
_diffrn_standards_interval_count 200
_diffrn_standards_interval_time 120
_diffrn_standards_number 3
_exptl_absorpt_coefficient_mu 0.077
_exptl_absorpt_correction_T_max 0.9848
_exptl_absorpt_correction_T_min 0.9773
_exptl_absorpt_correction_type psi-scan
_exptl_absorpt_process_details '(XCAD4; Harms & Wocadlo, 1995)'
_exptl_crystal_colour colourless
_exptl_crystal_density_diffrn 1.141
_exptl_crystal_density_method 'not measured'
_exptl_crystal_description block
_exptl_crystal_F_000 868
_exptl_crystal_size_max 0.30
_exptl_crystal_size_mid 0.20
_exptl_crystal_size_min 0.20
_refine_diff_density_max 0.410
_refine_diff_density_min -0.465
_refine_ls_extinction_method none
_refine_ls_goodness_of_fit_ref 1.024
_refine_ls_hydrogen_treatment constr
_refine_ls_matrix_type full
_refine_ls_number_parameters 480
_refine_ls_number_reflns 4413
_refine_ls_number_restraints 24
_refine_ls_restrained_S_all 1.034
_refine_ls_R_factor_all 0.1110
_refine_ls_R_factor_gt 0.0771
_refine_ls_shift/su_max 0.000
_refine_ls_shift/su_mean 0.000
_refine_ls_structure_factor_coef Fsqd
_refine_ls_weighting_details 'calc w=1/[\s^2^(Fo^2^)+(0.07P)^2^+2P] where P=(Fo^2^+2Fc^2^)/3'
_refine_ls_weighting_scheme calc
_refine_ls_wR_factor_gt 0.1734
_refine_ls_wR_factor_ref 0.1943
_reflns_number_gt 2780
_reflns_number_total 4413
_reflns_threshold_expression I>2\s(I)
_cod_data_source_file at2806.cif
_cod_data_source_block I
_cod_original_sg_symbol_H-M 'P 21'
_cod_database_code 2222207
_cod_database_fobs_code 2222207

loop_
_symmetry_equiv_pos_as_xyz
'x, y, z'
'-x, y+1/2, -z'

loop_
_atom_site_type_symbol
_atom_site_label
_atom_site_fract_x
_atom_site_fract_y
_atom_site_fract_z
_atom_site_U_iso_or_equiv
_atom_site_adp_type
_atom_site_calc_flag
_atom_site_refinement_flags
_atom_site_occupancy
_atom_site_disorder_assembly
_atom_site_disorder_group
O O1 0.4273(5) 0.0876(5) -0.8077(3) 0.102(2) Uani d . 1 . .
H H1D 0.4194 0.0560 -0.7591 0.153 Uiso calc R 1 . .
O O2 0.5275(4) -0.0529(5) -0.8341(3) 0.0851(16) Uani d . 1 . .
O O3 0.9581(5) 0.4395(7) -0.8591(4) 0.126(2) Uani d U 1 . .
O O4 0.7895(5) 0.4697(6) -0.8765(4) 0.120(2) Uani d U 1 . .
H H4A 0.7994 0.5018 -0.8284 0.180 Uiso calc R 1 . .
C C1 0.7264(7) -0.2280(8) -1.0584(6) 0.107 Uani d . 1 . .
H H1A 0.7431 -0.2911 -1.0929 0.161 Uiso calc R 1 . .
H H1B 0.6911 -0.2481 -1.0030 0.161 Uiso calc R 1 . .
H H1C 0.7903 -0.1903 -1.0436 0.161 Uiso calc R 1 . .
C C2 0.7017(7) -0.1389(9) -1.2089(6) 0.106 Uani d . 1 . .
H H2A 0.6525 -0.0958 -1.2426 0.159 Uiso calc R 1 . .
H H2B 0.7115 -0.2061 -1.2397 0.159 Uiso calc R 1 . .
H H2C 0.7681 -0.1021 -1.2048 0.159 Uiso calc R 1 . .
C C3 0.6586(7) -0.1594(8) -1.1118(7) 0.103(3) Uani d . 1 . .
H H3A 0.5918 -0.1980 -1.1194 0.123 Uiso calc R 1 . .
C C4 0.6320(5) -0.0537(6) -1.0688(5) 0.072(2) Uani d . 1 . .
C C5 0.6772(5) -0.0079(5) -0.9964(4) 0.0544(15) Uani d . 1 . .
H H5A 0.7320 -0.0405 -0.9645 0.065 Uiso calc R 1 . .
C C6 0.6333(4) 0.1013(5) -0.9689(4) 0.0520(15) Uani d . 1 . .
C C7 0.6353(4) 0.1774(5) -1.0529(4) 0.0518(15) Uani d . 1 . .
H H7A 0.5896 0.2378 -1.0366 0.062 Uiso calc R 1 . .
C C8 0.5802(5) 0.1215(7) -1.1353(4) 0.070(2) Uani d . 1 . .
H H8A 0.5220 0.1653 -1.1566 0.084 Uiso calc R 1 . .
H H8B 0.6300 0.1137 -1.1852 0.084 Uiso calc R 1 . .
C C9 0.5399(5) 0.0127(6) -1.1076(4) 0.0651(18) Uani d . 1 . .
H H9A 0.5074 -0.0240 -1.1598 0.078 Uiso calc R 1 . .
C C10 0.4610(5) 0.0217(7) -1.0277(4) 0.073(2) Uani d . 1 . .
H H10A 0.3977 0.0586 -1.0479 0.088 Uiso calc R 1 . .
H H10B 0.4411 -0.0493 -1.0069 0.088 Uiso calc R 1 . .
C C11 0.5125(5) 0.0839(6) -0.9494(4) 0.0606(17) Uani d . 1 . .
H H11A 0.4799 0.1551 -0.9487 0.073 Uiso calc R 1 . .
C C12 0.4906(5) 0.0343(6) -0.8588(5) 0.0656(19) Uani d . 1 . .
C C13 0.6874(5) 0.1508(6) -0.8859(4) 0.0612(17) Uani d . 1 . .
H H13A 0.6414 0.2051 -0.8602 0.073 Uiso calc R 1 . .
H H13B 0.6973 0.0956 -0.8399 0.073 Uiso calc R 1 . .
C C14 0.7930(5) 0.2011(6) -0.9069(4) 0.0654(18) Uani d . 1 . .
H H14A 0.8429 0.1460 -0.9247 0.078 Uiso calc R 1 . .
H H14B 0.8202 0.2368 -0.8528 0.078 Uiso calc R 1 . .
C C15 0.7804(5) 0.2815(6) -0.9837(4) 0.0555(15) Uani d . 1 . .
H H15A 0.7203 0.3259 -0.9653 0.067 Uiso calc R 1 . .
C C16 0.7447(5) 0.2279(5) -1.0760(4) 0.0579(16) Uani d . 1 . .
C C17 0.8741(5) 0.3615(7) -0.9916(4) 0.0689(19) Uani d . 1 . .
C C18 0.8501(6) 0.4431(7) -1.0690(4) 0.081(2) Uani d . 1 . .
H H18A 0.7924 0.4891 -1.0502 0.098 Uiso calc R 1 . .
H H18B 0.9115 0.4880 -1.0786 0.098 Uiso calc R 1 . .
C C19 0.8213(6) 0.3891(7) -1.1580(5) 0.078(2) Uani d . 1 . .
H H19A 0.8048 0.4434 -1.2033 0.094 Uiso calc R 1 . .
H H19B 0.8815 0.3487 -1.1799 0.094 Uiso calc R 1 . .
C C20 0.7285(5) 0.3148(6) -1.1481(4) 0.0656(18) Uani d . 1 . .
H H20A 0.7147 0.2809 -1.2065 0.079 Uiso calc R 1 . .
H H20B 0.6668 0.3567 -1.1320 0.079 Uiso calc R 1 . .
C C21 0.8229(5) 0.1451(6) -1.1122(5) 0.073(2) Uani d . 1 . .
H H21A 0.7967 0.1155 -1.1684 0.110 Uiso calc R 1 . .
H H21B 0.8313 0.0889 -1.0680 0.110 Uiso calc R 1 . .
H H21C 0.8897 0.1789 -1.1229 0.110 Uiso calc R 1 . .
C C22 0.9823(5) 0.3088(9) -1.0076(6) 0.094(3) Uani d . 1 . .
H H22A 1.0371 0.3606 -0.9972 0.141 Uiso calc R 1 . .
H H22B 0.9862 0.2831 -1.0693 0.141 Uiso calc R 1 . .
H H22C 0.9911 0.2498 -0.9661 0.141 Uiso calc R 1 . .
C C23 0.8768(6) 0.4258(7) -0.9028(5) 0.076(2) Uani d U 1 . .
O O5 1.0495(5) 0.0182(7) -0.3837(4) 0.1285(17) Uani d . 1 . .
O O6 0.9276(5) -0.0140(8) -0.2842(4) 0.1285(17) Uani d . 1 . .
H H6A 0.9796 -0.0252 -0.2522 0.193 Uiso calc R 1 . .
O O7 0.6143(5) 0.5069(5) -0.3528(3) 0.0916(16) Uani d . 1 . .
O O8 0.5194(5) 0.3646(5) -0.3324(4) 0.0977(18) Uani d . 1 . .
H H8C 0.5094 0.3950 -0.2835 0.147 Uiso calc R 1 . .
C C24 1.0176(8) 0.1264(10) -0.7555(5) 0.115(3) Uani d . 1 . .
H H24A 1.0768 0.1292 -0.7963 0.172 Uiso calc R 1 . .
H H24B 0.9850 0.1957 -0.7526 0.172 Uiso calc R 1 . .
H H24C 0.9675 0.0748 -0.7776 0.172 Uiso calc R 1 . .
C C25 1.1456(7) 0.1660(10) -0.6261(6) 0.113(3) Uani d . 1 . .
H H25A 1.1699 0.1391 -0.5683 0.170 Uiso calc R 1 . .
H H25B 1.1207 0.2381 -0.6188 0.170 Uiso calc R 1 . .
H H25C 1.2026 0.1651 -0.6692 0.170 Uiso calc R 1 . .
C C26 1.0545(6) 0.0943(7) -0.6619(4) 0.079(2) Uani d . 1 . .
H H26A 1.0824 0.0213 -0.6669 0.095 Uiso calc R 1 . .
C C27 0.9606(5) 0.0895(6) -0.5969(4) 0.0626(17) Uani d . 1 . .
C C28 0.9403(5) 0.1554(5) -0.5295(4) 0.0570(16) Uani d . 1 . .
H H28A 0.9808 0.2163 -0.5192 0.068 Uiso calc R 1 . .
C C29 0.8485(5) 0.1274(5) -0.4700(4) 0.0511(14) Uani d . 1 . .
C C30 0.7487(5) 0.1144(6) -0.5314(4) 0.0608(16) Uani d . 1 . .
H H30A 0.6967 0.0774 -0.4932 0.073 Uiso calc R 1 . .
C C31 0.7718(6) 0.0385(6) -0.6096(5) 0.078(2) Uani d . 1 . .
H H31A 0.7617 0.0753 -0.6674 0.094 Uiso calc R 1 . .
H H31B 0.7235 -0.0217 -0.6075 0.094 Uiso calc R 1 . .
C C32 0.8852(6) -0.0019(6) -0.6026(5) 0.0741(19) Uani d . 1 . .
H H32A 0.9022 -0.0479 -0.6548 0.089 Uiso calc R 1 . .
C C33 0.8950(7) -0.0638(7) -0.5143(6) 0.093(3) Uani d . 1 . .
H H33A 0.9661 -0.0915 -0.5080 0.112 Uiso calc R 1 . .
H H33B 0.8466 -0.1240 -0.5148 0.112 Uiso calc R 1 . .
C C34 0.8698(6) 0.0093(6) -0.4343(4) 0.072(2) Uani d . 1 . .
H H34A 0.8051 -0.0169 -0.4054 0.087 Uiso calc R 1 . .
C C35 0.9563(8) 0.0079(12) -0.3638(6) 0.1285(17) Uani d . 1 . .
C C36 0.8312(5) 0.2043(6) -0.3913(4) 0.0625(17) Uani d . 1 . .
H H36A 0.8985 0.2201 -0.3627 0.075 Uiso calc R 1 . .
H H36B 0.7868 0.1702 -0.3459 0.075 Uiso calc R 1 . .
C C37 0.7799(5) 0.3086(6) -0.4215(4) 0.0610(17) Uani d . 1 . .
H H37A 0.8271 0.3468 -0.4622 0.073 Uiso calc R 1 . .
H H37B 0.7670 0.3536 -0.3686 0.073 Uiso calc R 1 . .
C C38 0.6737(5) 0.2857(5) -0.4717(4) 0.0555(15) Uani d . 1 . .
H H38A 0.6364 0.2351 -0.4320 0.067 Uiso calc R 1 . .
C C39 0.6950(5) 0.2234(6) -0.5600(4) 0.0616(17) Uani d . 1 . .
C C40 0.5989(6) 0.3845(6) -0.4794(4) 0.0693(19) Uani d . 1 . .
C C41 0.4955(7) 0.3485(8) -0.5246(5) 0.093(3) Uani d . 1 . .
H H41A 0.4581 0.3018 -0.4827 0.112 Uiso calc R 1 . .
H H41B 0.4517 0.4111 -0.5352 0.112 Uiso calc R 1 . .
C C42 0.5107(7) 0.2896(9) -0.6151(5) 0.108(3) Uani d . 1 . .
H H42A 0.5399 0.3383 -0.6602 0.130 Uiso calc R 1 . .
H H42B 0.4431 0.2644 -0.6376 0.130 Uiso calc R 1 . .
C C43 0.5853(6) 0.1943(8) -0.6017(5) 0.088(2) Uani d . 1 . .
H H43A 0.5964 0.1601 -0.6604 0.106 Uiso calc R 1 . .
H H43B 0.5513 0.1425 -0.5621 0.106 Uiso calc R 1 . .
C C44 0.7602(6) 0.2839(6) -0.6303(4) 0.077(2) Uani d . 1 . .
H H44A 0.8272 0.3026 -0.6042 0.115 Uiso calc R 1 . .
H H44B 0.7235 0.3479 -0.6481 0.115 Uiso calc R 1 . .
H H44C 0.7709 0.2393 -0.6830 0.115 Uiso calc R 1 . .
C C45 0.6462(8) 0.4816(7) -0.5321(5) 0.098(3) Uani d . 1 . .
H H45A 0.5980 0.5408 -0.5297 0.147 Uiso calc R 1 . .
H H45B 0.6579 0.4619 -0.5947 0.147 Uiso calc R 1 . .
H H45C 0.7120 0.5020 -0.5045 0.147 Uiso calc R 1 . .
C C46 0.5767(6) 0.4226(7) -0.3827(5) 0.0652(18) Uani d . 1 . .
O O9 0.7956(6) 0.5787(6) -0.7267(4) 0.122(2) Uani d D 1 . .
H H9B 0.7924 0.5357 -0.6818 0.147 Uiso d R 1 . .
C C48 0.7586(9) 0.7631(10) -0.7751(8) 0.143 Uani d D 1 . .
H H48A 0.7287 0.8246 -0.7454 0.215 Uiso calc R 1 . .
H H48B 0.7155 0.7434 -0.8264 0.215 Uiso calc R 1 . .
H H48C 0.8284 0.7801 -0.7959 0.215 Uiso calc R 1 . .
C C47 0.7636(10) 0.6740(10) -0.7108(8) 0.149 Uani d D 1 . .
H H47A 0.8064 0.6994 -0.6602 0.179 Uiso calc R 1 . .
H H47B 0.6927 0.6663 -0.6871 0.179 Uiso calc R 1 . .

loop_
_atom_site_aniso_label
_atom_site_aniso_U_11
_atom_site_aniso_U_22
_atom_site_aniso_U_33
_atom_site_aniso_U_12
_atom_site_aniso_U_13
_atom_site_aniso_U_23
O1 0.136(5) 0.096(4) 0.074(3) 0.045(4) 0.051(3) 0.029(3)
O2 0.094(4) 0.084(4) 0.078(3) 0.026(3) 0.024(3) 0.028(3)
O3 0.118(4) 0.157(6) 0.102(4) -0.028(4) -0.035(3) -0.022(4)
O4 0.121(4) 0.140(5) 0.098(4) -0.001(4) -0.026(3) -0.052(4)
C1 0.098 0.108 0.114 0.023 -0.071 -0.065
C2 0.106 0.106 0.106 0.000 0.000 0.000
C3 0.076(5) 0.096(7) 0.136(8) -0.023(5) 0.016(5) -0.043(6)
C4 0.066(4) 0.070(5) 0.081(5) -0.013(4) 0.017(4) -0.019(4)
C5 0.054(3) 0.054(4) 0.055(3) -0.004(3) -0.002(3) 0.005(3)
C6 0.049(3) 0.069(4) 0.038(3) -0.002(3) 0.003(2) 0.010(3)
C7 0.053(3) 0.064(4) 0.039(3) -0.001(3) 0.000(2) 0.002(3)
C8 0.069(4) 0.100(6) 0.041(3) -0.015(4) -0.009(3) -0.006(4)
C9 0.057(4) 0.079(5) 0.059(4) -0.012(4) 0.002(3) -0.012(4)
C10 0.056(4) 0.097(6) 0.067(4) -0.011(4) 0.002(3) 0.003(4)
C11 0.058(4) 0.076(5) 0.048(3) 0.004(4) 0.009(3) 0.008(3)
C12 0.059(4) 0.079(5) 0.059(4) -0.008(4) 0.014(3) 0.005(4)
C13 0.080(4) 0.069(4) 0.034(3) 0.000(4) 0.000(3) 0.009(3)
C14 0.073(4) 0.084(5) 0.039(3) -0.002(4) -0.009(3) -0.002(3)
C15 0.057(3) 0.065(4) 0.044(3) -0.003(3) 0.002(3) 0.000(3)
C16 0.067(4) 0.064(4) 0.043(3) -0.011(3) 0.009(3) 0.006(3)
C17 0.068(4) 0.084(5) 0.055(4) -0.014(4) -0.003(3) 0.006(4)
C18 0.097(5) 0.092(6) 0.055(4) -0.038(5) -0.009(4) 0.011(4)
C19 0.092(5) 0.085(5) 0.056(4) -0.018(5) 0.001(4) 0.015(4)
C20 0.073(4) 0.089(5) 0.035(3) 0.000(4) -0.007(3) 0.007(3)
C21 0.070(4) 0.084(5) 0.066(4) -0.011(4) 0.029(3) -0.010(4)
C22 0.054(4) 0.131(8) 0.097(5) -0.010(5) -0.007(4) -0.002(6)
C23 0.083(4) 0.086(5) 0.058(4) -0.015(4) -0.019(3) 0.004(4)
O5 0.106(3) 0.208(5) 0.071(2) 0.011(4) 0.000(2) 0.044(3)
O6 0.106(3) 0.208(5) 0.071(2) 0.011(4) 0.000(2) 0.044(3)
O7 0.124(4) 0.083(4) 0.068(3) -0.001(4) 0.026(3) -0.007(3)
O8 0.112(4) 0.112(5) 0.070(3) -0.011(4) 0.026(3) -0.017(3)
C24 0.139(8) 0.146(9) 0.058(4) 0.037(7) 0.027(5) 0.015(6)
C25 0.095(6) 0.149(10) 0.096(6) 0.010(7) 0.036(5) 0.009(7)
C26 0.105(6) 0.079(5) 0.054(4) 0.021(5) 0.028(4) -0.001(4)
C27 0.076(4) 0.062(4) 0.050(3) 0.012(4) 0.010(3) -0.008(3)
C28 0.061(4) 0.060(4) 0.049(3) 0.001(3) 0.006(3) -0.003(3)
C29 0.061(4) 0.051(4) 0.041(3) 0.006(3) 0.004(3) -0.001(3)
C30 0.068(4) 0.065(4) 0.049(3) 0.002(3) 0.000(3) -0.005(3)
C31 0.092(5) 0.069(5) 0.074(5) -0.005(4) -0.008(4) -0.020(4)
C32 0.098(5) 0.052(4) 0.072(4) 0.013(4) 0.006(4) -0.013(4)
C33 0.107(6) 0.070(5) 0.103(6) 0.019(5) 0.001(5) 0.009(5)
C34 0.091(5) 0.070(5) 0.057(4) 0.005(4) 0.010(3) 0.023(4)
C35 0.106(3) 0.208(5) 0.071(2) 0.011(4) 0.000(2) 0.044(3)
C36 0.070(4) 0.076(5) 0.042(3) -0.001(4) 0.000(3) -0.005(3)
C37 0.069(4) 0.073(5) 0.041(3) -0.010(4) 0.004(3) -0.022(3)
C38 0.065(4) 0.061(4) 0.040(3) 0.004(3) 0.001(3) 0.001(3)
C39 0.072(4) 0.072(4) 0.041(3) 0.001(4) -0.002(3) -0.005(3)
C40 0.080(5) 0.082(5) 0.046(3) 0.020(4) 0.003(3) -0.006(4)
C41 0.097(5) 0.118(7) 0.064(5) 0.033(5) -0.016(4) -0.018(5)
C42 0.096(6) 0.151(9) 0.078(5) 0.042(7) -0.030(4) -0.012(6)
C43 0.091(5) 0.112(7) 0.061(4) 0.015(5) -0.021(4) -0.022(5)
C44 0.106(5) 0.080(5) 0.045(3) 0.029(5) 0.014(3) 0.003(4)
C45 0.158(8) 0.077(6) 0.060(4) 0.038(6) 0.021(5) 0.009(4)
C46 0.069(4) 0.074(5) 0.053(4) 0.006(4) 0.006(3) -0.001(4)
O9 0.172(6) 0.099(5) 0.096(4) 0.034(5) -0.003(4) -0.020(4)
C48 0.143 0.143 0.143 0.000 0.000 0.000
C47 0.149 0.149 0.149 0.000 0.000 0.000

loop_
_atom_type_symbol
_atom_type_description
_atom_type_scat_dispersion_real
_atom_type_scat_dispersion_imag
_atom_type_scat_source
C C 0.0033 0.0000 'International Tables Vol C Tables 4.2.6.8 and 6.1.1.4'
H H 0.0000 0.0000 'International Tables Vol C Tables 4.2.6.8 and 6.1.1.4'
O O 0.0106 0.0000 'International Tables Vol C Tables 4.2.6.8 and 6.1.1.4'

loop_
_geom_angle_atom_site_label_1
_geom_angle_atom_site_label_2
_geom_angle_atom_site_label_3
_geom_angle_site_symmetry_1
_geom_angle_site_symmetry_3
_geom_angle
_geom_angle_publ_flag
C12 O1 H1D . . 109.5 ?
C23 O4 H4A . . 109.5 ?
C3 C1 H1A . . 109.5 ?
C3 C1 H1B . . 109.5 ?
H1A C1 H1B . . 109.5 ?
C3 C1 H1C . . 109.5 ?
H1A C1 H1C . . 109.5 ?
H1B C1 H1C . . 109.5 ?
C3 C2 H2A . . 109.5 ?
C3 C2 H2B . . 109.5 ?
H2A C2 H2B . . 109.5 ?
C3 C2 H2C . . 109.5 ?
H2A C2 H2C . . 109.5 ?
H2B C2 H2C . . 109.5 ?
C1 C3 C4 . . 115.4(8) ?
C1 C3 C2 . . 112.6(8) ?
C4 C3 C2 . . 108.7(8) ?
C1 C3 H3A . . 106.5 ?
C4 C3 H3A . . 106.5 ?
C2 C3 H3A . . 106.5 ?
C5 C4 C3 . . 127.9(8) ?
C5 C4 C9 . . 112.7(6) ?
C3 C4 C9 . . 119.3(7) ?
C4 C5 C6 . . 115.8(6) ?
C4 C5 H5A . . 122.1 ?
C6 C5 H5A . . 122.1 ?
C13 C6 C5 . . 114.1(5) ?
C13 C6 C7 . . 112.0(5) ?
C5 C6 C7 . . 109.4(4) ?
C13 C6 C11 . . 110.3(5) ?
C5 C6 C11 . . 106.3(5) ?
C7 C6 C11 . . 104.2(5) ?
C6 C7 C8 . . 109.3(5) ?
C6 C7 C16 . . 115.7(5) ?
C8 C7 C16 . . 114.2(5) ?
C6 C7 H7A . . 105.6 ?
C8 C7 H7A . . 105.6 ?
C16 C7 H7A . . 105.6 ?
C9 C8 C7 . . 110.3(5) ?
C9 C8 H8A . . 109.6 ?
C7 C8 H8A . . 109.6 ?
C9 C8 H8B . . 109.6 ?
C7 C8 H8B . . 109.6 ?
H8A C8 H8B . . 108.1 ?
C8 C9 C4 . . 109.0(5) ?
C8 C9 C10 . . 111.1(6) ?
C4 C9 C10 . . 104.7(6) ?
C8 C9 H9A . . 110.6 ?
C4 C9 H9A . . 110.6 ?
C10 C9 H9A . . 110.6 ?
C11 C10 C9 . . 109.1(5) ?
C11 C10 H10A . . 109.9 ?
C9 C10 H10A . . 109.9 ?
C11 C10 H10B . . 109.9 ?
C9 C10 H10B . . 109.9 ?
H10A C10 H10B . . 108.3 ?
C12 C11 C10 . . 112.1(6) ?
C12 C11 C6 . . 113.7(5) ?
C10 C11 C6 . . 110.4(5) ?
C12 C11 H11A . . 106.7 ?
C10 C11 H11A . . 106.7 ?
C6 C11 H11A . . 106.7 ?
O2 C12 O1 . . 121.5(6) ?
O2 C12 C11 . . 123.6(7) ?
O1 C12 C11 . . 114.8(7) ?
C14 C13 C6 . . 113.8(5) ?
C14 C13 H13A . . 108.8 ?
C6 C13 H13A . . 108.8 ?
C14 C13 H13B . . 108.8 ?
C6 C13 H13B . . 108.8 ?
H13A C13 H13B . . 107.7 ?
C13 C14 C15 . . 109.5(5) ?
C13 C14 H14A . . 109.8 ?
C15 C14 H14A . . 109.8 ?
C13 C14 H14B . . 109.8 ?
C15 C14 H14B . . 109.8 ?
H14A C14 H14B . . 108.2 ?
C14 C15 C17 . . 113.6(5) ?
C14 C15 C16 . . 112.7(5) ?
C17 C15 C16 . . 115.3(5) ?
C14 C15 H15A . . 104.6 ?
C17 C15 H15A . . 104.6 ?
C16 C15 H15A . . 104.6 ?
C20 C16 C21 . . 109.1(5) ?
C20 C16 C7 . . 108.6(5) ?
C21 C16 C7 . . 112.3(6) ?
C20 C16 C15 . . 109.2(5) ?
C21 C16 C15 . . 113.5(5) ?
C7 C16 C15 . . 103.9(4) ?
C23 C17 C22 . . 109.6(6) ?
C23 C17 C18 . . 106.3(6) ?
C22 C17 C18 . . 110.0(6) ?
C23 C17 C15 . . 106.8(5) ?
C22 C17 C15 . . 114.7(7) ?
C18 C17 C15 . . 109.0(5) ?
C19 C18 C17 . . 112.5(7) ?
C19 C18 H18A . . 109.1 ?
C17 C18 H18A . . 109.1 ?
C19 C18 H18B . . 109.1 ?
C17 C18 H18B . . 109.1 ?
H18A C18 H18B . . 107.8 ?
C20 C19 C18 . . 112.3(6) ?
C20 C19 H19A . . 109.1 ?
C18 C19 H19A . . 109.1 ?
C20 C19 H19B . . 109.1 ?
C18 C19 H19B . . 109.1 ?
H19A C19 H19B . . 107.9 ?
C19 C20 C16 . . 113.6(5) ?
C19 C20 H20A . . 108.8 ?
C16 C20 H20A . . 108.8 ?
C19 C20 H20B . . 108.8 ?
C16 C20 H20B . . 108.8 ?
H20A C20 H20B . . 107.7 ?
C16 C21 H21A . . 109.5 ?
C16 C21 H21B . . 109.5 ?
H21A C21 H21B . . 109.5 ?
C16 C21 H21C . . 109.5 ?
H21A C21 H21C . . 109.5 ?
H21B C21 H21C . . 109.5 ?
C17 C22 H22A . . 109.5 ?
C17 C22 H22B . . 109.5 ?
H22A C22 H22B . . 109.5 ?
C17 C22 H22C . . 109.5 ?
H22A C22 H22C . . 109.5 ?
H22B C22 H22C . . 109.5 ?
O3 C23 O4 . . 120.4(8) ?
O3 C23 C17 . . 122.3(8) ?
O4 C23 C17 . . 117.2(6) ?
C35 O6 H6A . . 109.5 ?
C46 O8 H8C . . 109.5 ?
C26 C24 H24A . . 109.5 ?
C26 C24 H24B . . 109.5 ?
H24A C24 H24B . . 109.5 ?
C26 C24 H24C . . 109.5 ?
H24A C24 H24C . . 109.5 ?
H24B C24 H24C . . 109.5 ?
C26 C25 H25A . . 109.5 ?
C26 C25 H25B . . 109.5 ?
H25A C25 H25B . . 109.5 ?
C26 C25 H25C . . 109.5 ?
H25A C25 H25C . . 109.5 ?
H25B C25 H25C . . 109.5 ?
C24 C26 C27 . . 109.7(7) ?
C24 C26 C25 . . 112.6(8) ?
C27 C26 C25 . . 113.2(6) ?
C24 C26 H26A . . 107.0 ?
C27 C26 H26A . . 107.0 ?
C25 C26 H26A . . 107.0 ?
C28 C27 C32 . . 113.3(6) ?
C28 C27 C26 . . 126.8(7) ?
C32 C27 C26 . . 119.8(6) ?
C27 C28 C29 . . 116.5(6) ?
C27 C28 H28A . . 121.8 ?
C29 C28 H28A . . 121.8 ?
C28 C29 C36 . . 114.1(5) ?
C28 C29 C30 . . 108.7(5) ?
C36 C29 C30 . . 112.6(5) ?
C28 C29 C34 . . 106.0(5) ?
C36 C29 C34 . . 111.2(5) ?
C30 C29 C34 . . 103.3(5) ?
C31 C30 C29 . . 110.0(5) ?
C31 C30 C39 . . 115.0(5) ?
C29 C30 C39 . . 114.4(5) ?
C31 C30 H30A . . 105.5 ?
C29 C30 H30A . . 105.5 ?
C39 C30 H30A . . 105.5 ?
C30 C31 C32 . . 109.8(6) ?
C30 C31 H31A . . 109.7 ?
C32 C31 H31A . . 109.7 ?
C30 C31 H31B . . 109.7 ?
C32 C31 H31B . . 109.7 ?
H31A C31 H31B . . 108.2 ?
C27 C32 C33 . . 107.0(6) ?
C27 C32 C31 . . 110.8(6) ?
C33 C32 C31 . . 107.6(6) ?
C27 C32 H32A . . 110.5 ?
C33 C32 H32A . . 110.5 ?
C31 C32 H32A . . 110.5 ?
C32 C33 C34 . . 109.6(6) ?
C32 C33 H33A . . 109.8 ?
C34 C33 H33A . . 109.8 ?
C32 C33 H33B . . 109.8 ?
C34 C33 H33B . . 109.8 ?
H33A C33 H33B . . 108.2 ?
C35 C34 C33 . . 111.5(8) ?
C35 C34 C29 . . 111.1(8) ?
C33 C34 C29 . . 109.9(5) ?
C35 C34 H34A . . 108.1 ?
C33 C34 H34A . . 108.1 ?
C29 C34 H34A . . 108.1 ?
O5 C35 O6 . . 121.8(9) ?
O5 C35 C34 . . 122.6(8) ?
O6 C35 C34 . . 115.3(9) ?
C29 C36 C37 . . 112.5(5) ?
C29 C36 H36A . . 109.1 ?
C37 C36 H36A . . 109.1 ?
C29 C36 H36B . . 109.1 ?
C37 C36 H36B . . 109.1 ?
H36A C36 H36B . . 107.8 ?
C36 C37 C38 . . 110.4(5) ?
C36 C37 H37A . . 109.6 ?
C38 C37 H37A . . 109.6 ?
C36 C37 H37B . . 109.6 ?
C38 C37 H37B . . 109.6 ?
H37A C37 H37B . . 108.1 ?
C39 C38 C37 . . 109.6(5) ?
C39 C38 C40 . . 116.6(5) ?
C37 C38 C40 . . 114.5(6) ?
C39 C38 H38A . . 104.9 ?
C37 C38 H38A . . 104.9 ?
C40 C38 H38A . . 104.9 ?
C44 C39 C38 . . 114.5(6) ?
C44 C39 C43 . . 109.6(6) ?
C38 C39 C43 . . 106.8(5) ?
C44 C39 C30 . . 111.9(6) ?
C38 C39 C30 . . 106.9(5) ?
C43 C39 C30 . . 106.7(6) ?
C46 C40 C41 . . 109.5(6) ?
C46 C40 C45 . . 106.9(6) ?
C41 C40 C45 . . 110.1(6) ?
C46 C40 C38 . . 107.0(5) ?
C41 C40 C38 . . 108.6(6) ?
C45 C40 C38 . . 114.6(6) ?
C42 C41 C40 . . 113.9(7) ?
C42 C41 H41A . . 108.8 ?
C40 C41 H41A . . 108.8 ?
C42 C41 H41B . . 108.8 ?
C40 C41 H41B . . 108.8 ?
H41A C41 H41B . . 107.7 ?
C41 C42 C43 . . 110.0(6) ?
C41 C42 H42A . . 109.7 ?
C43 C42 H42A . . 109.7 ?
C41 C42 H42B . . 109.7 ?
C43 C42 H42B . . 109.7 ?
H42A C42 H42B . . 108.2 ?
C42 C43 C39 . . 114.8(7) ?
C42 C43 H43A . . 108.6 ?
C39 C43 H43A . . 108.6 ?
C42 C43 H43B . . 108.6 ?
C39 C43 H43B . . 108.6 ?
H43A C43 H43B . . 107.5 ?
C39 C44 H44A . . 109.5 ?
C39 C44 H44B . . 109.5 ?
H44A C44 H44B . . 109.5 ?
C39 C44 H44C . . 109.5 ?
H44A C44 H44C . . 109.5 ?
H44B C44 H44C . . 109.5 ?
C40 C45 H45A . . 109.5 ?
C40 C45 H45B . . 109.5 ?
H45A C45 H45B . . 109.5 ?
C40 C45 H45C . . 109.5 ?
H45A C45 H45C . . 109.5 ?
H45B C45 H45C . . 109.5 ?
O7 C46 O8 . . 120.4(7) ?
O7 C46 C40 . . 121.6(7) ?
O8 C46 C40 . . 118.1(7) ?
C47 O9 H9B . . 115.5 ?
C47 C48 H48A . . 109.5 ?
C47 C48 H48B . . 109.5 ?
H48A C48 H48B . . 109.5 ?
C47 C48 H48C . . 109.5 ?
H48A C48 H48C . . 109.5 ?
H48B C48 H48C . . 109.5 ?
O9 C47 C48 . . 127.2(12) ?
O9 C47 H47A . . 105.5 ?
C48 C47 H47A . . 105.5 ?
O9 C47 H47B . . 105.5 ?
C48 C47 H47B . . 105.5 ?
H47A C47 H47B . . 106.1 ?

loop_
_geom_bond_atom_site_label_1
_geom_bond_atom_site_label_2
_geom_bond_site_symmetry_2
_geom_bond_distance
_geom_bond_publ_flag
O1 C12 . 1.284(8) ?
O1 H1D . 0.8200 ?
O2 C12 . 1.237(9) ?
O3 C23 . 1.224(8) ?
O4 C23 . 1.293(9) ?
O4 H4A . 0.8200 ?
C1 C3 . 1.442(12) ?
C1 H1A . 0.9600 ?
C1 H1B . 0.9600 ?
C1 H1C . 0.9600 ?
C2 C3 . 1.545(12) ?
C2 H2A . 0.9600 ?
C2 H2B . 0.9600 ?
C2 H2C . 0.9600 ?
C3 C4 . 1.499(11) ?
C3 H3A . 0.9800 ?
C4 C5 . 1.333(9) ?
C4 C9 . 1.540(10) ?
C5 C6 . 1.526(9) ?
C5 H5A . 0.9300 ?
C6 C13 . 1.525(8) ?
C6 C7 . 1.552(8) ?
C6 C11 . 1.574(8) ?
C7 C8 . 1.558(8) ?
C7 C16 . 1.562(8) ?
C7 H7A . 0.9800 ?
C8 C9 . 1.507(10) ?
C8 H8A . 0.9700 ?
C8 H8B . 0.9700 ?
C9 C10 . 1.544(9) ?
C9 H9A . 0.9800 ?
C10 C11 . 1.528(9) ?
C10 H10A . 0.9700 ?
C10 H10B . 0.9700 ?
C11 C12 . 1.490(9) ?
C11 H11A . 0.9800 ?
C13 C14 . 1.512(9) ?
C13 H13A . 0.9700 ?
C13 H13B . 0.9700 ?
C14 C15 . 1.514(9) ?
C14 H14A . 0.9700 ?
C14 H14B . 0.9700 ?
C15 C17 . 1.556(9) ?
C15 C16 . 1.573(8) ?
C15 H15A . 0.9800 ?
C16 C20 . 1.526(9) ?
C16 C21 . 1.527(9) ?
C17 C23 . 1.527(10) ?
C17 C22 . 1.540(10) ?
C17 C18 . 1.553(10) ?
C18 C19 . 1.510(9) ?
C18 H18A . 0.9700 ?
C18 H18B . 0.9700 ?
C19 C20 . 1.505(10) ?
C19 H19A . 0.9700 ?
C19 H19B . 0.9700 ?
C20 H20A . 0.9700 ?
C20 H20B . 0.9700 ?
C21 H21A . 0.9600 ?
C21 H21B . 0.9600 ?
C21 H21C . 0.9600 ?
C22 H22A . 0.9600 ?
C22 H22B . 0.9600 ?
C22 H22C . 0.9600 ?
O5 C35 . 1.224(10) ?
O6 C35 . 1.252(10) ?
O6 H6A . 0.8200 ?
O7 C46 . 1.234(9) ?
O8 C46 . 1.262(9) ?
O8 H8C . 0.8200 ?
C24 C26 . 1.501(10) ?
C24 H24A . 0.9600 ?
C24 H24B . 0.9600 ?
C24 H24C . 0.9600 ?
C25 C26 . 1.551(12) ?
C25 H25A . 0.9600 ?
C25 H25B . 0.9600 ?
C25 H25C . 0.9600 ?
C26 C27 . 1.527(9) ?
C26 H26A . 0.9800 ?
C27 C28 . 1.309(8) ?
C27 C32 . 1.490(10) ?
C28 C29 . 1.496(8) ?
C28 H28A . 0.9300 ?
C29 C36 . 1.516(8) ?
C29 C30 . 1.558(8) ?
C29 C34 . 1.586(9) ?
C30 C31 . 1.514(9) ?
C30 C39 . 1.576(10) ?
C30 H30A . 0.9800 ?
C31 C32 . 1.527(10) ?
C31 H31A . 0.9700 ?
C31 H31B . 0.9700 ?
C32 C33 . 1.510(10) ?
C32 H32A . 0.9800 ?
C33 C34 . 1.518(11) ?
C33 H33A . 0.9700 ?
C33 H33B . 0.9700 ?
C34 C35 . 1.504(12) ?
C34 H34A . 0.9800 ?
C36 C37 . 1.520(10) ?
C36 H36A . 0.9700 ?
C36 H36B . 0.9700 ?
C37 C38 . 1.559(8) ?
C37 H37A . 0.9700 ?
C37 H37B . 0.9700 ?
C38 C39 . 1.532(8) ?
C38 C40 . 1.560(9) ?
C38 H38A . 0.9800 ?
C39 C44 . 1.522(10) ?
C39 C43 . 1.561(10) ?
C40 C46 . 1.520(9) ?
C40 C41 . 1.534(11) ?
C40 C45 . 1.557(11) ?
C41 C42 . 1.527(11) ?
C41 H41A . 0.9700 ?
C41 H41B . 0.9700 ?
C42 C43 . 1.532(12) ?
C42 H42A . 0.9700 ?
C42 H42B . 0.9700 ?
C43 H43A . 0.9700 ?
C43 H43B . 0.9700 ?
C44 H44A . 0.9600 ?
C44 H44B . 0.9600 ?
C44 H44C . 0.9600 ?
C45 H45A . 0.9600 ?
C45 H45B . 0.9600 ?
C45 H45C . 0.9600 ?
O9 C47 . 1.278(11) ?
O9 H9B . 0.8499 ?
C48 C47 . 1.458(9) ?
C48 H48A . 0.9600 ?
C48 H48B . 0.9600 ?
C48 H48C . 0.9600 ?
C47 H47A . 0.9700 ?
C47 H47B . 0.9700 ?

loop_
_geom_hbond_atom_site_label_D
_geom_hbond_atom_site_label_H
_geom_hbond_atom_site_label_A
_geom_hbond_site_symmetry_A
_geom_hbond_distance_DH
_geom_hbond_distance_HA
_geom_hbond_distance_DA
_geom_hbond_angle_DHA
C15 H15A O4 . 0.98 2.38 2.824(10) 107
C18 H18A O4 . 0.97 2.55 2.939(8) 104
C33 H33A O5 . 0.97 2.51 2.919(11) 105
C41 H41A O8 . 0.97 2.46 2.834(9) 103
O1 H1D O7 2_644 0.82 1.80 2.610(7) 169
O4 H4A O9 . 0.82 1.77 2.589(9) 169
O6 H6A O3 2_744 0.82 1.86 2.611(9) 152
O8 H8C O2 2_654 0.82 1.90 2.712(8) 171
O9 H9B O5 2_754 0.85 2.23 2.651(9) 111
C2 H2C O6 1_554 0.96 2.58 3.443(12) 150

loop_
_geom_torsion_atom_site_label_1
_geom_torsion_atom_site_label_2
_geom_torsion_atom_site_label_3
_geom_torsion_atom_site_label_4
_geom_torsion_site_symmetry_1
_geom_torsion_site_symmetry_2
_geom_torsion_site_symmetry_3
_geom_torsion_site_symmetry_4
_geom_torsion
_geom_torsion_publ_flag
C1 C3 C4 C5 . . . . 12.9(12) ?
C2 C3 C4 C5 . . . . -114.6(9) ?
C1 C3 C4 C9 . . . . -164.8(7) ?
C2 C3 C4 C9 . . . . 67.6(9) ?
C3 C4 C5 C6 . . . . 179.5(7) ?
C9 C4 C5 C6 . . . . -2.7(8) ?
C4 C5 C6 C13 . . . . -179.9(6) ?
C4 C5 C6 C7 . . . . -53.6(7) ?
C4 C5 C6 C11 . . . . 58.3(6) ?
C13 C6 C7 C8 . . . . 179.3(5) ?
C5 C6 C7 C8 . . . . 51.8(6) ?
C11 C6 C7 C8 . . . . -61.5(6) ?
C13 C6 C7 C16 . . . . 48.7(7) ?
C5 C6 C7 C16 . . . . -78.8(6) ?
C11 C6 C7 C16 . . . . 168.0(5) ?
C6 C7 C8 C9 . . . . 1.5(7) ?
C16 C7 C8 C9 . . . . 132.9(6) ?
C7 C8 C9 C4 . . . . -56.1(7) ?
C7 C8 C9 C10 . . . . 58.8(7) ?
C5 C4 C9 C8 . . . . 59.5(7) ?
C3 C4 C9 C8 . . . . -122.5(7) ?
C5 C4 C9 C10 . . . . -59.5(7) ?
C3 C4 C9 C10 . . . . 118.6(7) ?
C8 C9 C10 C11 . . . . -54.0(8) ?
C4 C9 C10 C11 . . . . 63.5(7) ?
C9 C10 C11 C12 . . . . -137.2(6) ?
C9 C10 C11 C6 . . . . -9.3(8) ?
C13 C6 C11 C12 . . . . -46.0(8) ?
C5 C6 C11 C12 . . . . 78.1(7) ?
C7 C6 C11 C12 . . . . -166.4(6) ?
C13 C6 C11 C10 . . . . -172.9(6) ?
C5 C6 C11 C10 . . . . -48.8(7) ?
C7 C6 C11 C10 . . . . 66.7(7) ?
C10 C11 C12 O2 . . . . 69.1(9) ?
C6 C11 C12 O2 . . . . -57.0(9) ?
C10 C11 C12 O1 . . . . -109.0(7) ?
C6 C11 C12 O1 . . . . 124.9(7) ?
C5 C6 C13 C14 . . . . 78.2(7) ?
C7 C6 C13 C14 . . . . -46.7(8) ?
C11 C6 C13 C14 . . . . -162.3(6) ?
C6 C13 C14 C15 . . . . 54.2(8) ?
C13 C14 C15 C17 . . . . 162.8(6) ?
C13 C14 C15 C16 . . . . -63.8(7) ?
C6 C7 C16 C20 . . . . -169.8(5) ?
C8 C7 C16 C20 . . . . 62.0(7) ?
C6 C7 C16 C21 . . . . 69.4(7) ?
C8 C7 C16 C21 . . . . -58.8(7) ?
C6 C7 C16 C15 . . . . -53.7(7) ?
C8 C7 C16 C15 . . . . 178.1(6) ?
C14 C15 C16 C20 . . . . 177.2(5) ?
C17 C15 C16 C20 . . . . -50.2(7) ?
C14 C15 C16 C21 . . . . -60.8(7) ?
C17 C15 C16 C21 . . . . 71.8(7) ?
C14 C15 C16 C7 . . . . 61.5(6) ?
C17 C15 C16 C7 . . . . -165.9(6) ?
C14 C15 C17 C23 . . . . -62.8(8) ?
C16 C15 C17 C23 . . . . 165.0(6) ?
C14 C15 C17 C22 . . . . 58.9(8) ?
C16 C15 C17 C22 . . . . -73.3(7) ?
C14 C15 C17 C18 . . . . -177.3(6) ?
C16 C15 C17 C18 . . . . 50.6(8) ?
C23 C17 C18 C19 . . . . -167.4(6) ?
C22 C17 C18 C19 . . . . 74.0(8) ?
C15 C17 C18 C19 . . . . -52.6(8) ?
C17 C18 C19 C20 . . . . 56.9(9) ?
C18 C19 C20 C16 . . . . -57.0(9) ?
C21 C16 C20 C19 . . . . -72.7(7) ?
C7 C16 C20 C19 . . . . 164.5(6) ?
C15 C16 C20 C19 . . . . 51.9(7) ?
C22 C17 C23 O3 . . . . 6.9(11) ?
C18 C17 C23 O3 . . . . -112.0(9) ?
C15 C17 C23 O3 . . . . 131.7(8) ?
C22 C17 C23 O4 . . . . -175.7(8) ?
C18 C17 C23 O4 . . . . 65.5(9) ?
C15 C17 C23 O4 . . . . -50.9(9) ?
C24 C26 C27 C28 . . . . -109.9(9) ?
C25 C26 C27 C28 . . . . 16.8(11) ?
C24 C26 C27 C32 . . . . 74.9(9) ?
C25 C26 C27 C32 . . . . -158.4(7) ?
C32 C27 C28 C29 . . . . 1.1(9) ?
C26 C27 C28 C29 . . . . -174.4(6) ?
C27 C28 C29 C36 . . . . 177.9(6) ?
C27 C28 C29 C30 . . . . -55.4(7) ?
C27 C28 C29 C34 . . . . 55.1(7) ?
C28 C29 C30 C31 . . . . 51.4(7) ?
C36 C29 C30 C31 . . . . 178.9(6) ?
C34 C29 C30 C31 . . . . -61.0(7) ?
C28 C29 C30 C39 . . . . -79.9(6) ?
C36 C29 C30 C39 . . . . 47.6(7) ?
C34 C29 C30 C39 . . . . 167.8(5) ?
C29 C30 C31 C32 . . . . 0.6(8) ?
C39 C30 C31 C32 . . . . 131.5(6) ?
C28 C27 C32 C33 . . . . -61.3(8) ?
C26 C27 C32 C33 . . . . 114.6(7) ?
C28 C27 C32 C31 . . . . 55.7(8) ?
C26 C27 C32 C31 . . . . -128.4(7) ?
C30 C31 C32 C27 . . . . -54.1(8) ?
C30 C31 C32 C33 . . . . 62.5(8) ?
C27 C32 C33 C34 . . . . 59.0(8) ?
C31 C32 C33 C34 . . . . -60.1(8) ?
C32 C33 C34 C35 . . . . -127.1(8) ?
C32 C33 C34 C29 . . . . -3.4(9) ?
C28 C29 C34 C35 . . . . 72.8(7) ?
C36 C29 C34 C35 . . . . -51.8(8) ?
C30 C29 C34 C35 . . . . -172.9(6) ?
C28 C29 C34 C33 . . . . -51.1(7) ?
C36 C29 C34 C33 . . . . -175.7(6) ?
C30 C29 C34 C33 . . . . 63.2(7) ?
C33 C34 C35 O5 . . . . 48.2(16) ?
C29 C34 C35 O5 . . . . -74.8(15) ?
C33 C34 C35 O6 . . . . -125.7(11) ?
C29 C34 C35 O6 . . . . 111.3(12) ?
C28 C29 C36 C37 . . . . 76.8(7) ?
C30 C29 C36 C37 . . . . -47.8(7) ?
C34 C29 C36 C37 . . . . -163.3(5) ?
C29 C36 C37 C38 . . . . 56.3(7) ?
C36 C37 C38 C39 . . . . -64.4(6) ?
C36 C37 C38 C40 . . . . 162.4(5) ?
C37 C38 C39 C44 . . . . -63.5(7) ?
C40 C38 C39 C44 . . . . 68.6(7) ?
C37 C38 C39 C43 . . . . 175.0(6) ?
C40 C38 C39 C43 . . . . -52.9(8) ?
C37 C38 C39 C30 . . . . 61.0(7) ?
C40 C38 C39 C30 . . . . -166.8(5) ?
C31 C30 C39 C44 . . . . -56.5(8) ?
C29 C30 C39 C44 . . . . 72.3(7) ?
C31 C30 C39 C38 . . . . 177.4(6) ?
C29 C30 C39 C38 . . . . -53.9(7) ?
C31 C30 C39 C43 . . . . 63.4(7) ?
C29 C30 C39 C43 . . . . -167.9(5) ?
C39 C38 C40 C46 . . . . 171.7(6) ?
C37 C38 C40 C46 . . . . -58.4(7) ?
C39 C38 C40 C41 . . . . 53.6(8) ?
C37 C38 C40 C41 . . . . -176.5(5) ?
C39 C38 C40 C45 . . . . -70.0(8) ?
C37 C38 C40 C45 . . . . 59.9(7) ?
C46 C40 C41 C42 . . . . -169.3(8) ?
C45 C40 C41 C42 . . . . 73.5(9) ?
C38 C40 C41 C42 . . . . -52.7(9) ?
C40 C41 C42 C43 . . . . 55.0(11) ?
C41 C42 C43 C39 . . . . -55.8(10) ?
C44 C39 C43 C42 . . . . -71.1(8) ?
C38 C39 C43 C42 . . . . 53.5(8) ?
C30 C39 C43 C42 . . . . 167.6(6) ?
C41 C40 C46 O7 . . . . -133.9(8) ?
C45 C40 C46 O7 . . . . -14.6(9) ?
C38 C40 C46 O7 . . . . 108.6(8) ?
C41 C40 C46 O8 . . . . 47.1(9) ?
C45 C40 C46 O8 . . . . 166.4(7) ?
C38 C40 C46 O8 . . . . -70.5(8) ?
